data_4318304
loop_
_publ_author_name
'Yasushi Nishihara'
'Kyoko Nara'
'Kohtaro Osakada'

_publ_contact_author_address
;
Research Laboratory of Resources Utilization, Tokyo Institute of
Technology, 4259 Nagatsuta, Midori-ku, Yokohama 226-8503, Japan
;
_publ_contact_author_email ' kosakada@res.titech.ac.jp '
_publ_contact_author_fax ' +81-45-924-5224 '
_publ_contact_author_name ' Kohtaro Osakada'
_publ_contact_author_phone ' +81-45-924-5224 '
_publ_section_title
;
 Tetraarylpentaborates, [B5O6Ar4]- (Ar = C6H4OMe-4, C6H3Me2-2,6): Their
 Formation from the Reaction of Arylboronic Acids with an Aryloxorhodium
 Complex, Structure, and Chemical Properties
;
_journal_name_full 'Inorganic Chemistry'
_journal_page_first 4090
_journal_page_last 4092
_journal_paper_doi 10.1021/ic015630w
_journal_volume 41
_journal_year 2002
_chemical_formula_sum 'C40 H64 B5 O10 P4 Rh'
_space_group_IT_number 19
_symmetry_cell_setting orthorhombic
_symmetry_Int_Tables_number 19
_symmetry_space_group_name_Hall 'P 2ac 2ab'
_symmetry_space_group_name_H-M 'P 21 21 21'
_cell_angle_alpha 90
_cell_angle_beta 90
_cell_angle_gamma 90
_cell_formula_units_Z 4
_cell_length_a 14.7600(5)
_cell_length_b 17.1675(5)
_cell_length_c 19.8654(5)
_cell_measurement_reflns_used 58612
_cell_measurement_temperature 213.2
_cell_measurement_theta_max 27.5
_cell_measurement_theta_min 1.6
_cell_volume 5033.7(3)
_computing_cell_refinement PROCESS-AUTO
_computing_data_collection PROCESS-AUTO
_computing_data_reduction 'teXsan Ver. 1.11'
_computing_publication_material 'teXsan Ver. 1.11'
_computing_structure_refinement 'teXsan Ver. 1.10'
_computing_structure_solution SIR92
_diffrn_detector_area_resol_mean 10.00
_diffrn_measured_fraction_theta_full 0.9932
_diffrn_measured_fraction_theta_max 0.9932
_diffrn_measurement_device_type 'Rigaku RAXIS-IV Imaging Plate'
_diffrn_measurement_method ?w
_diffrn_radiation_type 'Mo K?a'
_diffrn_radiation_wavelength 0.7107
_diffrn_reflns_av_R_equivalents 0.060
_diffrn_reflns_limit_h_max 19
_diffrn_reflns_limit_h_min 0
_diffrn_reflns_limit_k_max 22
_diffrn_reflns_limit_k_min 0
_diffrn_reflns_limit_l_max 25
_diffrn_reflns_limit_l_min 0
_diffrn_reflns_number 39189
_diffrn_reflns_theta_full 27.48
_diffrn_reflns_theta_max 27.48
_exptl_absorpt_coefficient_mu 0.515
_exptl_absorpt_correction_T_max 0.975
_exptl_absorpt_correction_T_min 0.745
_exptl_absorpt_correction_type multi-scan
_exptl_absorpt_process_details '(Higashi, 1995)'
_exptl_crystal_colour 'dark orange'
_exptl_crystal_density_diffrn 1.301
_exptl_crystal_density_method 'not measured'
_exptl_crystal_description prismatic
_exptl_crystal_size_max 0.300
_exptl_crystal_size_mid 0.200
_exptl_crystal_size_min 0.050
_refine_diff_density_max 0.54
_refine_diff_density_min -1.30
_refine_ls_abs_structure_Flack 0.63(4)
_refine_ls_extinction_method none
_refine_ls_goodness_of_fit_ref 1.691
_refine_ls_hydrogen_treatment noref
_refine_ls_number_parameters 542
_refine_ls_number_reflns 5268
_refine_ls_R_factor_gt 0.0559
_refine_ls_shift/su_max 0.0650
_refine_ls_structure_factor_coef F
_refine_ls_weighting_details 'w = 1/[?s^2^(Fo) + 0.00063|Fo|^2^]'
_refine_ls_weighting_scheme calc
_refine_ls_wR_factor_ref 0.0753
_reflns_number_gt 5268
_reflns_number_total 6299
_reflns_threshold_expression F^2^>3.0?s(F^2^)
_cod_data_source_file ic015630w_2.cif
_cod_data_source_block form1
_cod_original_sg_symbol_H-M 'P 21 21 21 '
_cod_original_formula_sum 'C40 H64 B5 O10 P4 Rh '
_cod_database_code 4318304

loop_
_symmetry_equiv_pos_as_xyz
x,y,z
1/2-x,-y,1/2+z
1/2+x,1/2-y,-z
-x,1/2+y,1/2-z

loop_
_atom_site_label
_atom_site_type_symbol
_atom_site_fract_x
_atom_site_fract_y
_atom_site_fract_z
_atom_site_U_iso_or_equiv
_atom_site_adp_type
_atom_site_occupancy
_atom_site_calc_flag
_atom_site_refinement_flags
_atom_site_disorder_assembly
_atom_site_disorder_group
Rh(1) Rh -0.22222(3) -0.01871(2) 0.77353(2) 0.04697(9) Uani 1.00 d . . .
P(1) P -0.2959(1) 0.09371(9) 0.80035(8) 0.0666(4) Uani 1.00 d . . .
P(2) P -0.0898(1) 0.04252(9) 0.74643(7) 0.0584(4) Uani 1.00 d . . .
P(3) P -0.1475(1) -0.13161(8) 0.80259(7) 0.0531(3) Uani 1.00 d . . .
P(4) P -0.3539(1) -0.08243(9) 0.74589(10) 0.0677(4) Uani 1.00 d . . .
O(1) O 0.0888(3) 0.0456(2) 0.4393(2) 0.0534(9) Uani 1.00 d . . .
O(2) O 0.2188(3) 0.1002(2) 0.4912(2) 0.0528(9) Uani 1.00 d . . .
O(3) O 0.1028(3) 0.0514(2) 0.5608(2) 0.0567(10) Uani 1.00 d . . .
O(4) O 0.0412(3) -0.0607(2) 0.5071(2) 0.0536(9) Uani 1.00 d . . .
O(5) O -0.1187(3) -0.0565(2) 0.5259(2) 0.0545(9) Uani 1.00 d . . .
O(6) O -0.0419(3) 0.0619(2) 0.5085(2) 0.0556(10) Uani 1.00 d . . .
O(7) O 0.3286(4) 0.1509(3) 0.1784(2) 0.094(2) Uani 1.00 d . . .
O(8) O 0.4062(3) 0.1437(3) 0.7866(2) 0.071(1) Uani 1.00 d . . .
O(9) O -0.0439(3) -0.4314(2) 0.5199(2) 0.071(1) Uani 1.00 d . . .
O(10) O -0.4651(3) 0.1736(2) 0.5401(3) 0.075(1) Uani 1.00 d . . .
C(1) C -0.3944(6) 0.0745(5) 0.8531(4) 0.098(3) Uani 1.00 d . . .
C(2) C -0.2326(8) 0.1577(5) 0.8568(4) 0.114(3) Uani 1.00 d . . .
C(3) C -0.3405(6) 0.1649(3) 0.7395(4) 0.090(2) Uani 1.00 d . . .
C(4) C -0.1035(6) 0.1285(4) 0.6926(4) 0.089(2) Uani 1.00 d . . .
C(5) C -0.0203(5) -0.0193(4) 0.6917(3) 0.071(2) Uani 1.00 d . . .
C(6) C -0.0058(5) 0.0819(4) 0.8067(3) 0.079(2) Uani 1.00 d . . .
C(7) C -0.0504(5) -0.1120(5) 0.8601(3) 0.079(2) Uani 1.00 d . . .
C(8) C -0.0996(5) -0.2040(4) 0.7439(3) 0.075(2) Uani 1.00 d . . .
C(9) C -0.2122(6) -0.1959(3) 0.8572(3) 0.071(2) Uani 1.00 d . . .
C(10) C -0.3310(6) -0.1596(5) 0.6853(5) 0.103(3) Uani 1.00 d . . .
C(11) C -0.4363(5) -0.0263(5) 0.6967(4) 0.090(2) Uani 1.00 d . . .
C(12) C -0.4310(5) -0.1301(5) 0.8075(5) 0.117(3) Uani 1.00 d . . .
C(13) C 0.2104(4) 0.0996(3) 0.3647(3) 0.049(1) Uani 1.00 d . . .
C(14) C 0.1678(4) 0.0769(3) 0.3037(3) 0.055(1) Uani 1.00 d . . .
C(15) C 0.2034(4) 0.0930(3) 0.2412(3) 0.062(1) Uani 1.00 d . . .
C(16) C 0.2837(4) 0.1339(3) 0.2378(3) 0.064(1) Uani 1.00 d . . .
C(17) C 0.3265(4) 0.1576(4) 0.2952(3) 0.070(2) Uani 1.00 d . . .
C(18) C 0.2906(4) 0.1410(3) 0.3581(3) 0.058(1) Uani 1.00 d . . .
C(19) C 0.2435(4) 0.1038(3) 0.6184(3) 0.051(1) Uani 1.00 d . . .
C(20) C 0.3354(4) 0.1251(3) 0.6136(3) 0.053(1) Uani 1.00 d . . .
C(21) C 0.3860(4) 0.1371(4) 0.6714(3) 0.063(1) Uani 1.00 d . . .
C(22) C 0.3504(4) 0.1306(3) 0.7344(3) 0.060(1) Uani 1.00 d . . .
C(23) C 0.2549(5) 0.1108(4) 0.7389(3) 0.067(2) Uani 1.00 d . . .
C(24) C 0.2089(4) 0.0956(3) 0.6816(3) 0.061(1) Uani 1.00 d . . .
C(25) C -0.0407(4) -0.1884(3) 0.5199(3) 0.054(1) Uani 1.00 d . . .
C(26) C 0.0363(4) -0.2340(3) 0.5075(3) 0.058(1) Uani 1.00 d . . .
C(27) C 0.0343(4) -0.3158(3) 0.5073(3) 0.061(1) Uani 1.00 d . . .
C(28) C -0.0496(4) -0.3520(3) 0.5198(3) 0.059(1) Uani 1.00 d . . .
C(29) C -0.1258(4) -0.3094(3) 0.5313(3) 0.065(1) Uani 1.00 d . . .
C(30) C -0.1218(4) -0.2294(3) 0.5312(3) 0.061(1) Uani 1.00 d . . .
C(31) C -0.2137(4) 0.0661(3) 0.5258(2) 0.052(1) Uani 1.00 d . . .
C(32) C -0.2943(4) 0.0249(3) 0.5260(3) 0.057(1) Uani 1.00 d . . .
C(33) C -0.3759(4) 0.0616(3) 0.5315(3) 0.058(1) Uani 1.00 d . . .
C(34) C -0.3805(4) 0.1431(3) 0.5369(3) 0.055(1) Uani 1.00 d . . .
C(35) C -0.3000(4) 0.1859(3) 0.5372(3) 0.055(1) Uani 1.00 d . . .
C(36) C -0.2191(4) 0.1474(3) 0.5313(3) 0.054(1) Uani 1.00 d . . .
C(37) C 0.2860(9) 0.1223(5) 0.1160(4) 0.120(3) Uani 1.00 d . . .
C(38) C 0.3710(6) 0.1361(4) 0.8541(3) 0.083(2) Uani 1.00 d . . .
C(39) C -0.1261(6) -0.4730(3) 0.5295(4) 0.087(2) Uani 1.00 d . . .
C(40) C -0.4712(6) 0.2550(4) 0.5436(5) 0.093(2) Uani 1.00 d . . .
B(1) B 0.0471(5) 0.0251(3) 0.5037(3) 0.050(1) Uani 1.00 d . . .
B(2) B 0.1689(4) 0.0811(3) 0.4333(3) 0.047(1) Uani 1.00 d . . .
B(3) B 0.1827(4) 0.0830(3) 0.5542(3) 0.048(1) Uani 1.00 d . . .
B(4) B -0.0364(5) -0.0974(4) 0.5180(3) 0.053(1) Uani 1.00 d . . .
B(5) B -0.1196(4) 0.0233(4) 0.5198(3) 0.049(1) Uani 1.00 d . . .
H(1) H -0.4245 0.1221 0.8625 0.1181 Uiso 1.00 calc . . .
H(2) H -0.4348 0.0407 0.8295 0.1181 Uiso 1.00 calc . . .
H(3) H -0.3758 0.0506 0.8935 0.1181 Uiso 1.00 calc . . .
H(4) H -0.2190 0.1314 0.8971 0.1370 Uiso 1.00 calc . . .
H(5) H -0.1775 0.1734 0.8352 0.1370 Uiso 1.00 calc . . .
H(6) H -0.2676 0.2030 0.8662 0.1370 Uiso 1.00 calc . . .
H(7) H -0.2918 0.1908 0.7182 0.1079 Uiso 1.00 calc . . .
H(8) H -0.3763 0.1386 0.7069 0.1079 Uiso 1.00 calc . . .
H(9) H -0.3772 0.2019 0.7627 0.1079 Uiso 1.00 calc . . .
H(10) H -0.0466 0.1417 0.6732 0.1072 Uiso 1.00 calc . . .
H(11) H -0.1457 0.1173 0.6579 0.1072 Uiso 1.00 calc . . .
H(12) H -0.1248 0.1708 0.7188 0.1072 Uiso 1.00 calc . . .
H(13) H -0.0077 -0.0669 0.7139 0.0859 Uiso 1.00 calc . . .
H(14) H -0.0524 -0.0294 0.6511 0.0859 Uiso 1.00 calc . . .
H(15) H 0.0347 0.0068 0.6816 0.0859 Uiso 1.00 calc . . .
H(16) H 0.0084 0.0433 0.8391 0.0949 Uiso 1.00 calc . . .
H(17) H 0.0472 0.0968 0.7832 0.0949 Uiso 1.00 calc . . .
H(18) H -0.0310 0.1262 0.8288 0.0949 Uiso 1.00 calc . . .
H(19) H -0.0216 -0.1597 0.8712 0.0952 Uiso 1.00 calc . . .
H(20) H -0.0087 -0.0783 0.8385 0.0952 Uiso 1.00 calc . . .
H(21) H -0.0723 -0.0880 0.9001 0.0952 Uiso 1.00 calc . . .
H(22) H -0.1474 -0.2309 0.7219 0.0903 Uiso 1.00 calc . . .
H(23) H -0.0631 -0.1782 0.7114 0.0903 Uiso 1.00 calc . . .
H(24) H -0.0635 -0.2401 0.7683 0.0903 Uiso 1.00 calc . . .
H(25) H -0.2277 -0.1691 0.8973 0.0854 Uiso 1.00 calc . . .
H(26) H -0.2658 -0.2119 0.8347 0.0854 Uiso 1.00 calc . . .
H(27) H -0.1767 -0.2404 0.8679 0.0854 Uiso 1.00 calc . . .
H(28) H -0.3857 -0.1862 0.6752 0.1235 Uiso 1.00 calc . . .
H(29) H -0.3073 -0.1372 0.6451 0.1235 Uiso 1.00 calc . . .
H(30) H -0.2882 -0.1948 0.7036 0.1235 Uiso 1.00 calc . . .
H(31) H -0.4558 0.0174 0.7223 0.1083 Uiso 1.00 calc . . .
H(32) H -0.4086 -0.0088 0.6563 0.1083 Uiso 1.00 calc . . .
H(33) H -0.4868 -0.0582 0.6863 0.1083 Uiso 1.00 calc . . .
H(34) H -0.4621 -0.0917 0.8322 0.1394 Uiso 1.00 calc . . .
H(35) H -0.4738 -0.1613 0.7832 0.1394 Uiso 1.00 calc . . .
H(36) H -0.3969 -0.1624 0.8363 0.1394 Uiso 1.00 calc . . .
H(37) H 0.1121 0.0494 0.3062 0.0654 Uiso 1.00 calc . . .
H(38) H 0.1734 0.0762 0.2015 0.0739 Uiso 1.00 calc . . .
H(39) H 0.3817 0.1859 0.2920 0.0835 Uiso 1.00 calc . . .
H(40) H 0.3217 0.1580 0.3974 0.0698 Uiso 1.00 calc . . .
H(41) H 0.3628 0.1313 0.5707 0.0640 Uiso 1.00 calc . . .
H(42) H 0.4481 0.1501 0.6668 0.0753 Uiso 1.00 calc . . .
H(43) H 0.2253 0.1087 0.7813 0.0800 Uiso 1.00 calc . . .
H(44) H 0.1482 0.0779 0.6856 0.0737 Uiso 1.00 calc . . .
H(45) H 0.0923 -0.2085 0.4989 0.0691 Uiso 1.00 calc . . .
H(46) H 0.0877 -0.3455 0.4993 0.0736 Uiso 1.00 calc . . .
H(47) H -0.1819 -0.3351 0.5397 0.0783 Uiso 1.00 calc . . .
H(48) H -0.1759 -0.2006 0.5387 0.0727 Uiso 1.00 calc . . .
H(49) H -0.2929 -0.0303 0.5222 0.0692 Uiso 1.00 calc . . .
H(50) H -0.4302 0.0319 0.5316 0.0695 Uiso 1.00 calc . . .
H(51) H -0.3016 0.2411 0.5415 0.0655 Uiso 1.00 calc . . .
H(52) H -0.1645 0.1769 0.5309 0.0651 Uiso 1.00 calc . . .
H(53) H 0.2272 0.1437 0.1119 0.1436 Uiso 1.00 calc . . .
H(54) H 0.3219 0.1371 0.0785 0.1436 Uiso 1.00 calc . . .
H(55) H 0.2820 0.0669 0.1177 0.1436 Uiso 1.00 calc . . .
H(56) H 0.4177 0.1472 0.8855 0.0992 Uiso 1.00 calc . . .
H(57) H 0.3225 0.1717 0.8601 0.0992 Uiso 1.00 calc . . .
H(58) H 0.3499 0.0845 0.8606 0.0992 Uiso 1.00 calc . . .
H(59) H -0.1516 -0.4592 0.5720 0.1045 Uiso 1.00 calc . . .
H(60) H -0.1676 -0.4599 0.4948 0.1045 Uiso 1.00 calc . . .
H(61) H -0.1145 -0.5273 0.5288 0.1045 Uiso 1.00 calc . . .
H(62) H -0.4403 0.2730 0.5824 0.1123 Uiso 1.00 calc . . .
H(63) H -0.4443 0.2771 0.5044 0.1123 Uiso 1.00 calc . . .
H(64) H -0.5331 0.2699 0.5458 0.1123 Uiso 1.00 calc . . .

loop_
_atom_site_aniso_label
_atom_site_aniso_U_11
_atom_site_aniso_U_22
_atom_site_aniso_U_33
_atom_site_aniso_U_12
_atom_site_aniso_U_13
_atom_site_aniso_U_23
Rh(1) 0.0504(2) 0.0479(2) 0.0426(2) -0.0061(2) 0.0041(2) 0.0052(2)
P(1) 0.082(1) 0.0559(7) 0.0614(7) 0.0093(8) 0.0009(8) -0.0026(7)
P(2) 0.0642(9) 0.0617(7) 0.0493(6) -0.0236(7) 0.0009(6) 0.0054(6)
P(3) 0.0573(8) 0.0513(6) 0.0509(6) -0.0002(6) 0.0041(6) 0.0054(6)
P(4) 0.0503(8) 0.0619(8) 0.091(1) -0.0097(7) -0.0027(8) 0.0065(8)
O(1) 0.055(2) 0.053(2) 0.052(2) -0.016(2) -0.001(2) 0.002(2)
O(2) 0.046(2) 0.056(2) 0.056(2) -0.009(2) 0.002(2) -0.002(2)
O(3) 0.053(2) 0.062(2) 0.055(2) -0.019(2) -0.001(2) 0.000(2)
O(4) 0.056(2) 0.043(1) 0.062(2) 0.000(2) -0.001(2) 0.003(2)
O(5) 0.051(2) 0.045(1) 0.067(2) -0.005(2) 0.000(2) 0.001(2)
O(6) 0.056(2) 0.049(2) 0.061(2) -0.003(2) 0.001(2) 0.005(2)
O(7) 0.103(4) 0.096(3) 0.081(3) 0.021(3) 0.044(3) 0.029(3)
O(8) 0.077(3) 0.079(3) 0.058(2) 0.010(2) -0.013(2) -0.014(2)
O(9) 0.087(3) 0.039(1) 0.087(3) 0.000(2) -0.002(3) 0.000(2)
O(10) 0.061(2) 0.060(2) 0.105(3) -0.003(2) 0.012(3) -0.002(2)
C(1) 0.099(6) 0.109(6) 0.088(4) 0.028(5) 0.040(4) -0.003(4)
C(2) 0.144(9) 0.085(5) 0.114(6) 0.001(5) -0.045(6) -0.050(4)
C(3) 0.129(7) 0.047(3) 0.092(5) 0.009(4) -0.003(5) 0.022(3)
C(4) 0.115(6) 0.075(4) 0.077(4) -0.027(4) -0.013(4) 0.033(3)
C(5) 0.073(4) 0.085(4) 0.057(3) -0.012(3) 0.016(3) 0.004(3)
C(6) 0.079(4) 0.091(4) 0.068(3) -0.039(4) -0.012(3) -0.005(3)
C(7) 0.068(4) 0.109(5) 0.061(3) -0.005(4) -0.017(3) 0.018(4)
C(8) 0.084(5) 0.064(3) 0.078(4) 0.007(3) 0.010(4) -0.018(3)
C(9) 0.089(5) 0.055(3) 0.070(3) -0.009(3) 0.020(3) 0.011(2)
C(10) 0.081(5) 0.103(6) 0.123(6) -0.002(4) -0.018(5) -0.049(4)
C(11) 0.079(5) 0.094(5) 0.097(5) -0.004(4) -0.031(4) 0.032(4)
C(12) 0.060(4) 0.120(6) 0.171(8) -0.008(4) 0.035(5) 0.084(6)
C(13) 0.045(3) 0.044(2) 0.058(2) 0.001(2) 0.004(2) 0.003(2)
C(14) 0.057(3) 0.055(3) 0.052(2) -0.002(3) 0.009(2) -0.005(2)
C(15) 0.067(3) 0.065(3) 0.053(3) 0.000(3) 0.006(2) 0.007(2)
C(16) 0.064(3) 0.055(3) 0.073(3) 0.015(2) 0.021(2) 0.015(2)
C(17) 0.055(4) 0.070(3) 0.084(3) -0.003(3) 0.014(3) 0.017(3)
C(18) 0.046(3) 0.054(3) 0.074(3) -0.007(2) 0.001(3) 0.004(2)
C(19) 0.050(3) 0.040(2) 0.063(2) -0.004(2) -0.003(2) 0.000(2)
C(20) 0.050(2) 0.049(2) 0.061(3) 0.001(2) -0.007(2) -0.007(2)
C(21) 0.046(3) 0.075(4) 0.066(2) 0.004(3) -0.008(2) -0.017(3)
C(22) 0.064(3) 0.052(3) 0.065(2) 0.006(2) -0.007(2) -0.002(3)
C(23) 0.069(3) 0.073(3) 0.059(3) -0.014(3) 0.008(2) 0.002(3)
C(24) 0.059(4) 0.060(3) 0.065(2) -0.006(3) 0.001(2) 0.000(3)
C(25) 0.060(3) 0.054(2) 0.046(2) -0.004(2) -0.004(2) 0.001(2)
C(26) 0.056(3) 0.054(2) 0.062(3) -0.013(2) 0.004(3) -0.005(3)
C(27) 0.064(3) 0.048(2) 0.071(3) 0.005(2) 0.003(3) 0.004(3)
C(28) 0.072(3) 0.038(2) 0.067(3) -0.005(2) -0.001(3) -0.008(2)
C(29) 0.064(3) 0.054(2) 0.077(4) -0.007(2) 0.001(3) -0.001(3)
C(30) 0.056(3) 0.056(2) 0.070(3) -0.007(2) -0.006(3) -0.005(3)
C(31) 0.057(2) 0.050(2) 0.048(2) 0.002(2) -0.006(2) 0.004(2)
C(32) 0.059(3) 0.042(2) 0.071(3) -0.003(2) -0.001(3) -0.011(3)
C(33) 0.060(3) 0.046(2) 0.067(3) 0.001(2) -0.002(3) -0.003(3)
C(34) 0.065(2) 0.044(2) 0.055(3) -0.006(2) 0.005(3) -0.003(2)
C(35) 0.056(2) 0.048(2) 0.060(3) -0.002(2) -0.004(2) 0.001(2)
C(36) 0.055(3) 0.049(2) 0.059(3) -0.005(2) -0.002(3) -0.001(2)
C(37) 0.19(1) 0.100(5) 0.067(3) 0.008(7) 0.043(5) 0.019(4)
C(38) 0.109(6) 0.085(4) 0.055(3) 0.022(5) -0.008(3) -0.004(3)
C(39) 0.090(4) 0.046(3) 0.126(6) -0.017(3) -0.013(5) -0.010(4)
C(40) 0.085(5) 0.058(2) 0.137(6) 0.012(4) 0.027(5) -0.007(4)
B(1) 0.052(3) 0.047(2) 0.052(2) -0.007(2) 0.000(2) -0.002(2)
B(2) 0.047(2) 0.043(2) 0.050(2) 0.010(2) 0.006(2) -0.002(2)
B(3) 0.046(2) 0.043(3) 0.056(2) 0.006(2) 0.006(2) 0.000(2)
B(4) 0.050(2) 0.056(2) 0.052(3) -0.004(2) 0.003(3) -0.004(3)
B(5) 0.057(2) 0.046(2) 0.045(2) -0.004(2) 0.000(2) 0.000(3)

loop_
_atom_type_symbol
_atom_type_description
_atom_type_scat_dispersion_real
_atom_type_scat_dispersion_imag
_atom_type_scat_source
C C 0.003 0.002
;International Tables for Crystallography
(1992, Vol. C, Tables 4.2.6.8 and 6.1.1.1)
;
H H 0.000 0.000
;International Tables for Crystallography
(1992, Vol. C, Table 6.1.1.2)
;
O O 0.011 0.006
;International Tables for Crystallography
(1992, Vol. C, Tables 4.2.6.8 and 6.1.1.1)
;
Rh Rh -1.118 0.919
;International Tables for Crystallography
(1992, Vol. C, Tables 4.2.6.8 and 6.1.1.1)
;
B B 0.001 0.001
;International Tables for Crystallography
(1992, Vol. C, Tables 4.2.6.8 and 6.1.1.1)
;
P P 0.102 0.094
;International Tables for Crystallography
(1992, Vol. C, Tables 4.2.6.8 and 6.1.1.1)
;

loop_
_geom_angle_atom_site_label_1
_geom_angle_atom_site_label_2
_geom_angle_atom_site_label_3
_geom_angle
_geom_angle_site_symmetry_1
_geom_angle_site_symmetry_2
_geom_angle_site_symmetry_3
_geom_angle_publ_flag
P(1) Rh(1) P(2) 94.22(8) . . . no
P(1) Rh(1) P(3) 151.96(8) . . . no
P(1) Rh(1) P(4) 93.18(9) . . . no
P(2) Rh(1) P(3) 92.11(8) . . . no
P(2) Rh(1) P(4) 152.51(8) . . . no
P(3) Rh(1) P(4) 93.68(7) . . . no
Rh(1) P(1) C(1) 111.2(4) . . . no
Rh(1) P(1) C(2) 114.1(4) . . . no
Rh(1) P(1) C(3) 125.4(3) . . . no
C(1) P(1) C(2) 99.4(6) . . . no
C(1) P(1) C(3) 102.3(5) . . . no
C(2) P(1) C(3) 100.8(5) . . . no
Rh(1) P(2) C(4) 114.5(4) . . . no
Rh(1) P(2) C(5) 110.6(3) . . . no
Rh(1) P(2) C(6) 126.1(3) . . . no
C(4) P(2) C(5) 100.5(5) . . . no
C(4) P(2) C(6) 99.0(4) . . . no
C(5) P(2) C(6) 102.7(4) . . . no
Rh(1) P(3) C(7) 111.7(3) . . . no
Rh(1) P(3) C(8) 126.3(3) . . . no
Rh(1) P(3) C(9) 114.1(3) . . . no
C(7) P(3) C(8) 102.4(5) . . . no
C(7) P(3) C(9) 98.5(4) . . . no
C(8) P(3) C(9) 99.8(4) . . . no
Rh(1) P(4) C(10) 110.3(4) . . . no
Rh(1) P(4) C(11) 116.0(3) . . . no
Rh(1) P(4) C(12) 124.8(4) . . . no
C(10) P(4) C(11) 98.8(5) . . . no
C(10) P(4) C(12) 103.2(6) . . . no
C(11) P(4) C(12) 100.1(5) . . . no
B(1) O(1) B(2) 124.0(6) . . . no
B(2) O(2) B(3) 119.1(5) . . . no
B(1) O(3) B(3) 123.7(6) . . . no
B(1) O(4) B(4) 122.2(6) . . . no
B(4) O(5) B(5) 119.6(7) . . . no
B(1) O(6) B(5) 124.4(5) . . . no
C(16) O(7) C(37) 116.3(8) . . . no
C(22) O(8) C(38) 118.8(7) . . . no
C(28) O(9) C(39) 116.7(7) . . . no
C(34) O(10) C(40) 116.6(7) . . . no
C(14) C(13) C(18) 116.0(6) . . . no
C(14) C(13) B(2) 121.8(6) . . . no
C(18) C(13) B(2) 122.2(6) . . . no
C(13) C(14) C(15) 123.1(7) . . . no
C(14) C(15) C(16) 118.3(7) . . . no
O(7) C(16) C(15) 124.0(8) . . . no
O(7) C(16) C(17) 115.3(8) . . . no
C(15) C(16) C(17) 120.6(7) . . . no
C(16) C(17) C(18) 121.0(7) . . . no
C(13) C(18) C(17) 121.1(7) . . . no
C(20) C(19) C(24) 116.8(7) . . . no
C(20) C(19) B(3) 123.0(7) . . . no
C(24) C(19) B(3) 120.0(6) . . . no
C(19) C(20) C(21) 120.2(7) . . . no
C(20) C(21) C(22) 122.8(8) . . . no
O(8) C(22) C(21) 117.4(7) . . . no
O(8) C(22) C(23) 125.9(8) . . . no
C(21) C(22) C(23) 116.7(7) . . . no
C(22) C(23) C(24) 118.8(7) . . . no
C(19) C(24) C(23) 124.6(7) . . . no
C(26) C(25) C(30) 116.1(6) . . . no
C(26) C(25) B(4) 121.3(7) . . . no
C(30) C(25) B(4) 122.5(7) . . . no
C(25) C(26) C(27) 122.8(7) . . . no
C(26) C(27) C(28) 117.3(7) . . . no
O(9) C(28) C(27) 112.7(7) . . . no
O(9) C(28) C(29) 125.9(7) . . . no
C(27) C(28) C(29) 121.3(6) . . . no
C(28) C(29) C(30) 120.0(8) . . . no
C(25) C(30) C(29) 122.5(8) . . . no
C(32) C(31) C(36) 117.4(7) . . . no
C(32) C(31) B(5) 121.2(6) . . . no
C(36) C(31) B(5) 121.3(7) . . . no
C(31) C(32) C(33) 121.5(6) . . . no
C(32) C(33) C(34) 120.6(8) . . . no
O(10) C(34) C(33) 115.7(7) . . . no
O(10) C(34) C(35) 125.4(6) . . . no
C(33) C(34) C(35) 119.0(8) . . . no
C(34) C(35) C(36) 119.1(6) . . . no
C(31) C(36) C(35) 122.5(7) . . . no
O(1) B(1) O(3) 111.5(6) . . . yes
O(1) B(1) O(4) 107.7(6) . . . yes
O(1) B(1) O(6) 109.4(6) . . . yes
O(3) B(1) O(4) 107.7(6) . . . yes
O(3) B(1) O(6) 108.6(6) . . . yes
O(4) B(1) O(6) 112.0(6) . . . yes
O(1) B(2) O(2) 119.8(6) . . . no
O(1) B(2) C(13) 121.9(6) . . . no
O(2) B(2) C(13) 118.2(6) . . . no
O(2) B(3) O(3) 121.6(7) . . . no
O(2) B(3) C(19) 117.0(6) . . . no
O(3) B(3) C(19) 121.4(6) . . . no
O(4) B(4) O(5) 121.8(7) . . . no
O(4) B(4) C(25) 120.9(7) . . . no
O(5) B(4) C(25) 117.3(7) . . . no
O(5) B(5) O(6) 119.9(7) . . . no
O(5) B(5) C(31) 117.9(7) . . . no
O(6) B(5) C(31) 122.3(6) . . . no

loop_
_geom_bond_atom_site_label_1
_geom_bond_atom_site_label_2
_geom_bond_distance
_geom_bond_site_symmetry_1
_geom_bond_site_symmetry_2
_geom_bond_publ_flag
Rh(1) P(1) 2.279(2) . . no
Rh(1) P(2) 2.283(2) . . no
Rh(1) P(3) 2.303(2) . . no
Rh(1) P(4) 2.297(2) . . no
P(1) C(1) 1.82(1) . . no
P(1) C(2) 1.827(10) . . no
P(1) C(3) 1.840(9) . . no
P(2) C(4) 1.833(8) . . no
P(2) C(5) 1.833(9) . . no
P(2) C(6) 1.852(8) . . no
P(3) C(7) 1.863(9) . . no
P(3) C(8) 1.845(8) . . no
P(3) C(9) 1.818(8) . . no
P(4) C(10) 1.82(1) . . no
P(4) C(11) 1.834(9) . . no
P(4) C(12) 1.862(9) . . no
O(1) B(1) 1.462(9) . . yes
O(1) B(2) 1.337(9) . . yes
O(2) B(2) 1.404(9) . . yes
O(2) B(3) 1.392(9) . . yes
O(3) B(1) 1.472(9) . . yes
O(3) B(3) 1.304(9) . . yes
O(4) B(1) 1.478(8) . . yes
O(4) B(4) 1.325(10) . . yes
O(5) B(4) 1.41(1) . . yes
O(5) B(5) 1.375(9) . . yes
O(6) B(1) 1.46(1) . . yes
O(6) B(5) 1.345(9) . . yes
O(7) C(16) 1.385(9) . . no
O(7) C(37) 1.47(1) . . no
O(8) C(22) 1.343(9) . . no
O(8) C(38) 1.44(1) . . no
O(9) C(28) 1.367(7) . . no
O(9) C(39) 1.42(1) . . no
O(10) C(34) 1.355(10) . . no
O(10) C(40) 1.403(9) . . no
C(13) C(14) 1.419(10) . . no
C(13) C(18) 1.387(10) . . no
C(13) B(2) 1.527(9) . . no
C(14) C(15) 1.376(9) . . no
C(15) C(16) 1.38(1) . . no
C(16) C(17) 1.36(1) . . no
C(17) C(18) 1.39(1) . . no
C(19) C(20) 1.41(1) . . no
C(19) C(24) 1.36(1) . . no
C(19) B(3) 1.60(1) . . no
C(20) C(21) 1.383(10) . . no
C(21) C(22) 1.36(1) . . no
C(22) C(23) 1.45(1) . . no
C(23) C(24) 1.35(1) . . no
C(25) C(26) 1.40(1) . . no
C(25) C(30) 1.40(1) . . no
C(25) B(4) 1.57(1) . . no
C(26) C(27) 1.405(10) . . no
C(27) C(28) 1.41(1) . . no
C(28) C(29) 1.36(1) . . no
C(29) C(30) 1.376(10) . . no
C(31) C(32) 1.38(1) . . no
C(31) C(36) 1.401(9) . . no
C(31) B(5) 1.58(1) . . no
C(32) C(33) 1.36(1) . . no
C(33) C(34) 1.403(10) . . no
C(34) C(35) 1.40(1) . . no
C(35) C(36) 1.37(1) . . no
